data_7028113
loop_
_publ_author_name
'Al-Juaid, Salih S.'
'Eaborn, Colin'
'Gorrell, Ian B.'
'Hawkes, Simon A.'
'Hitchcock, Peter B.'
'Smith, J. David'

_publ_section_title
;
 Reactions of the alkyltrihydroaluminate
 [Li(thf&#x200A;)2{AlH3[C(SiMe3)3]}]2. Crystal structures of
 [Li(tmen)2][AlH3{C(SiMe3)3}], [AlBr2{C(SiMe3)3}]&#x00B7;thf,
 [AlI2{C(SiMe3)3}]&#x00B7;thf,
 [Li(thf&#x200A;)2(\m-NHPh)2{AlH[C(SiMe3)3]}] and
 [Li(thf&#x200A;)4][Al(NHPh)3{C(SiMe3)3}]
;
_journal_issue 14
_journal_name_full 'Journal of the Chemical Society, Dalton Transactions'
_journal_page_first 2411
_journal_paper_doi 10.1039/a802145g
_journal_year 1998
_chemical_formula_structural '[Li(tmeda)2][TsiAlH3].0.5toluene'
_chemical_formula_sum 'C102 H264 Al4 Li4 N16 Si12'
_chemical_formula_weight 2188.05
_chemical_name_systematic
; 
 ? 
;
_space_group_IT_number 15
_symmetry_cell_setting monoclinic
_symmetry_space_group_name_Hall '-C 2yc'
_symmetry_space_group_name_H-M 'C 1 2/c 1'
_atom_sites_solution_hydrogens geom
_atom_sites_solution_primary direct
_atom_sites_solution_secondary difmap
_audit_creation_method SHELXL
_cell_angle_alpha 90.00
_cell_angle_beta 91.16(3)
_cell_angle_gamma 90.00
_cell_formula_units_Z 4
_cell_length_a 17.315(7)
_cell_length_b 26.471(9)
_cell_length_c 32.800(13)
_cell_measurement_reflns_used 25
_cell_measurement_temperature 173(2)
_cell_measurement_theta_max 10
_cell_measurement_theta_min 7
_cell_volume 15031(10)
_computing_cell_refinement 'Enraf-Nonius CAD4'
_computing_data_collection 'Enraf-Nonius CAD4'
_computing_molecular_graphics 'CAMERON (Watkin and Pearce,1993)'
_computing_publication_material SHELXL-93
_computing_structure_refinement 'SHELXL-93 (Sheldrick, 1993)'
_computing_structure_solution 'SHELXS-86 (Sheldrick, 1990)'
_diffrn_ambient_temperature 173(2)
_diffrn_measurement_device ' Enraf-Nonius CAD4'
_diffrn_measurement_method \w--2\q
_diffrn_radiation_monochromator graphite
_diffrn_radiation_source 'fine-focus sealed tube'
_diffrn_radiation_type MoK\a
_diffrn_radiation_wavelength 0.71073
_diffrn_reflns_av_R_equivalents 0.0436
_diffrn_reflns_av_sigmaI/netI 0.1321
_diffrn_reflns_limit_h_max 18
_diffrn_reflns_limit_h_min 0
_diffrn_reflns_limit_k_max 27
_diffrn_reflns_limit_k_min 0
_diffrn_reflns_limit_l_max 34
_diffrn_reflns_limit_l_min -34
_diffrn_reflns_number 9558
_diffrn_reflns_theta_max 21.99
_diffrn_reflns_theta_min 2.31
_diffrn_standards_decay_% 0
_diffrn_standards_interval_time 120
_diffrn_standards_number 2
_exptl_absorpt_coefficient_mu 0.168
_exptl_absorpt_correction_type none
_exptl_crystal_density_diffrn 0.967
_exptl_crystal_F_000 4880
_exptl_crystal_size_max 0.30
_exptl_crystal_size_mid 0.30
_exptl_crystal_size_min 0.20
_refine_diff_density_max 0.439
_refine_diff_density_min -0.285
_refine_diff_density_rms 0.057
_refine_ls_extinction_method none
_refine_ls_goodness_of_fit_all 1.023
_refine_ls_goodness_of_fit_obs 1.136
_refine_ls_hydrogen_treatment riding
_refine_ls_matrix_type full
_refine_ls_number_parameters 742
_refine_ls_number_reflns 9206
_refine_ls_number_restraints 0
_refine_ls_restrained_S_all 1.023
_refine_ls_restrained_S_obs 1.136
_refine_ls_R_factor_all 0.1571
_refine_ls_R_factor_obs 0.0794
_refine_ls_shift/esd_max -0.006
_refine_ls_shift/esd_mean 0.000
_refine_ls_structure_factor_coef Fsqd
_refine_ls_weighting_details 'w=1/[\s^2^(Fo^2^)+(0.0851P)^2^+22.5733P] where P=(Fo^2^+2Fc^2^)/3'
_refine_ls_weighting_scheme calc
_refine_ls_wR_factor_all 0.2241
_refine_ls_wR_factor_obs 0.1778
_reflns_number_observed 4951
_reflns_number_total 9206
_reflns_observed_criterion >2sigma(I)
_cod_data_source_file g802145sup1.cif
_cod_data_source_block nov995
_cod_depositor_comments
;
The following automatic conversions were performed:

'_refine_ls_weighting_scheme' value 'calc
w=1/[\s^2^(Fo^2^)+(0.0851P)^2^+22.5733P] where P=(Fo^2^+2Fc^2^)/3'
was changed to 'calc'. New tag '_refine_ls_weighting_details' was
created. The value of the new tag was set to
'w=1/[\s^2^(Fo^2^)+(0.0851P)^2^+22.5733P] where P=(Fo^2^+2Fc^2^)/3'.

Automatic conversion script
Id: cif_fix_values 3143 2015-03-26 13:38:13Z robertas 
;
_cod_original_cell_volume 15030.6(99)
_cod_original_sg_symbol_H-M C2/c
_cod_database_code 7028113

loop_
_symmetry_equiv_pos_as_xyz
'x, y, z'
'x, -y, z+1/2'
'x+1/2, y+1/2, z'
'x+1/2, -y+1/2, z+1/2'
'-x, -y, -z'
'-x, y, -z-1/2'
'-x+1/2, -y+1/2, -z'
'-x+1/2, y+1/2, -z-1/2'

loop_
_atom_site_aniso_label
_atom_site_aniso_U_11
_atom_site_aniso_U_22
_atom_site_aniso_U_33
_atom_site_aniso_U_23
_atom_site_aniso_U_13
_atom_site_aniso_U_12
Li2 0.055(8) 0.041(6) 0.027(6) -0.003(5) 0.000(5) 0.003(6)
Al1 0.0486(14) 0.0360(12) 0.0377(12) -0.0149(10) -0.0031(10) 0.0018(11)
Si1 0.0526(14) 0.0360(11) 0.0350(11) -0.0042(9) -0.0016(9) 0.0017(10)
Si2 0.0429(13) 0.0364(11) 0.0448(12) -0.0108(9) -0.0082(10) -0.0006(9)
Si3 0.0428(12) 0.0368(11) 0.0383(11) -0.0086(9) -0.0052(9) 0.0067(9)
C1 0.034(4) 0.025(3) 0.032(4) -0.007(3) -0.007(3) -0.005(3)
C2 0.068(6) 0.052(5) 0.053(5) 0.001(4) 0.014(4) -0.010(4)
C3 0.082(6) 0.036(4) 0.055(5) 0.002(4) 0.003(4) -0.003(4)
C4 0.085(6) 0.050(5) 0.040(4) -0.006(4) -0.008(4) 0.006(4)
C5 0.059(5) 0.045(4) 0.059(5) -0.015(4) -0.015(4) -0.007(4)
C6 0.051(5) 0.049(5) 0.057(5) -0.001(4) 0.002(4) -0.012(4)
C7 0.041(5) 0.062(5) 0.066(5) -0.006(4) -0.011(4) 0.002(4)
C8 0.052(5) 0.042(4) 0.056(5) -0.014(4) 0.007(4) 0.011(4)
C9 0.056(5) 0.051(5) 0.048(4) 0.000(4) -0.003(4) 0.006(4)
C10 0.051(5) 0.057(5) 0.049(5) 0.000(4) -0.004(4) 0.008(4)
Al2 0.084(2) 0.0405(14) 0.057(2) -0.0150(11) 0.0027(14) 0.0063(13)
Si4 0.070(2) 0.052(2) 0.070(3) -0.011(2) -0.019(2) 0.017(2)
Si5 0.059(2) 0.0298(14) 0.0388(15) -0.0011(11) 0.0042(13) 0.0014(12)
Si6 0.086(2) 0.036(2) 0.047(2) 0.0060(15) 0.003(2) 0.0008(15)
C11 0.076(6) 0.031(4) 0.044(4) -0.001(3) -0.007(4) 0.007(4)
C12 0.056(6) 0.156(10) 0.155(10) -0.084(8) 0.010(6) -0.013(7)
C13 0.126(9) 0.084(7) 0.146(10) -0.025(7) -0.058(8) 0.061(7)
C14 0.118(8) 0.080(6) 0.074(6) -0.011(5) -0.037(6) 0.016(6)
C15 0.102(7) 0.039(4) 0.050(5) -0.003(4) -0.003(5) -0.003(4)
C16 0.083(6) 0.054(5) 0.048(5) 0.004(4) 0.006(4) -0.011(4)
C17 0.085(7) 0.075(6) 0.066(6) -0.013(5) -0.018(5) 0.029(5)
C18 0.270(15) 0.045(5) 0.088(7) 0.022(5) -0.013(9) 0.003(7)
C19 0.137(9) 0.052(5) 0.082(6) 0.002(5) 0.031(6) -0.034(6)
C20 0.102(7) 0.081(6) 0.068(6) -0.009(5) 0.030(5) -0.006(5)
Li1 0.032(6) 0.027(6) 0.049(7) -0.004(5) 0.000(5) -0.005(5)
N1 0.047(4) 0.035(3) 0.050(4) -0.004(3) -0.003(3) 0.008(3)
N2 0.043(4) 0.037(3) 0.045(4) -0.008(3) -0.001(3) 0.007(3)
N3 0.044(4) 0.039(3) 0.060(4) 0.005(3) -0.014(3) -0.003(3)
N4 0.044(4) 0.038(3) 0.059(4) -0.003(3) 0.001(3) -0.005(3)
C21 0.059(5) 0.043(4) 0.057(5) 0.002(4) 0.002(4) 0.008(4)
C22 0.051(5) 0.039(4) 0.052(5) 0.002(4) 0.000(4) 0.016(4)
C23 0.076(6) 0.048(5) 0.071(6) -0.010(4) 0.003(5) 0.003(4)
C24 0.058(6) 0.064(5) 0.064(5) 0.000(4) 0.005(4) 0.009(4)
C25 0.064(5) 0.045(4) 0.064(5) -0.016(4) -0.011(4) 0.011(4)
C26 0.046(5) 0.057(5) 0.075(6) 0.007(4) -0.001(4) 0.011(4)
C27 0.081(7) 0.048(5) 0.088(6) 0.022(4) -0.027(5) -0.013(5)
C28 0.091(7) 0.053(5) 0.084(7) 0.013(5) 0.001(5) -0.023(5)
C29 0.054(6) 0.067(5) 0.085(6) 0.010(5) -0.027(5) 0.000(4)
C30 0.083(7) 0.065(5) 0.065(6) 0.008(5) -0.002(5) 0.001(5)
C31 0.044(5) 0.050(5) 0.115(7) -0.007(5) 0.003(5) -0.010(4)
C32 0.066(6) 0.040(5) 0.103(7) -0.014(5) 0.024(5) -0.009(4)
N5 0.042(6) 0.049(6) 0.043(6) -0.004(4) -0.003(4) 0.002(5)
N6 0.040(6) 0.045(5) 0.047(6) 0.003(4) 0.002(6) 0.000(5)
N7 0.039(6) 0.072(8) 0.025(6) -0.002(5) 0.004(5) -0.008(5)
N8 0.074(9) 0.062(7) 0.028(6) -0.010(5) -0.006(6) -0.018(7)
C33 0.035(6) 0.069(8) 0.084(8) 0.001(6) 0.000(6) 0.000(6)
C34 0.054(7) 0.059(7) 0.065(7) -0.001(6) 0.007(6) -0.027(6)
C35 0.077(10) 0.072(12) 0.086(17) 0.000(12) 0.007(12) 0.038(9)
C36 0.075(9) 0.085(9) 0.031(7) -0.018(6) 0.005(6) 0.023(8)
C37 0.075(9) 0.047(7) 0.077(9) 0.021(6) 0.009(8) 0.009(7)
C38 0.087(10) 0.068(8) 0.085(9) -0.020(7) -0.014(8) -0.025(7)
C39 0.055(8) 0.143(12) 0.066(8) -0.010(8) 0.007(7) -0.040(8)
C40 0.059(8) 0.077(8) 0.084(9) 0.004(7) 0.016(7) -0.032(7)
C41 0.049(9) 0.097(15) 0.097(12) 0.007(11) -0.029(7) 0.008(10)
C42 0.059(9) 0.101(10) 0.069(9) -0.028(8) -0.012(7) -0.009(8)
C43 0.110(19) 0.109(13) 0.044(8) 0.034(7) -0.025(11) -0.014(14)
C44 0.192(17) 0.079(10) 0.086(10) -0.047(8) 0.084(10) -0.042(11)
C45 0.163(15) 0.042(8) 0.138(13) 0.000 -0.051(11) 0.000
C46 0.054(8) 0.080(9) 0.049(7) 0.000 -0.014(6) 0.000
C47 0.048(6) 0.108(8) 0.048(5) -0.009(5) -0.003(4) 0.006(5)
C48 0.075(8) 0.113(10) 0.088(8) 0.038(7) -0.026(6) -0.038(7)
C49 0.100(13) 0.048(8) 0.127(15) 0.000 -0.074(11) 0.000
C50 0.126(14) 0.021(7) 0.249(20) 0.000 0.101(13) 0.000
C51 0.051(11) 0.182(21) 0.179(20) 0.000 0.031(12) 0.000
C52 0.051(6) 0.114(9) 0.093(8) 0.011(7) -0.014(5) 0.011(6)
C53 0.121(10) 0.132(11) 0.098(9) -0.008(8) -0.020(7) -0.004(9)
C54 0.110(13) 0.062(9) 0.159(16) 0.000 -0.019(12) 0.000
Si41 0.146(16) 0.049(10) 0.060(10) 0.034(8) -0.004(9) 0.034(10)
Si51 0.050(10) 0.038(6) 0.052(7) -0.007(5) 0.001(6) 0.003(5)
Si61 0.114(13) 0.060(10) 0.054(9) -0.004(8) 0.022(8) -0.026(9)

loop_
_atom_site_label
_atom_site_type_symbol
_atom_site_fract_x
_atom_site_fract_y
_atom_site_fract_z
_atom_site_U_iso_or_equiv
_atom_site_thermal_displace_type
_atom_site_occupancy
_atom_site_calc_flag
_atom_site_refinement_flags
_atom_site_disorder_group
Li2 Li 0.2312(7) -0.0115(4) 0.3625(3) 0.041(3) Uani 1 d . .
Al1 Al 0.75262(12) 0.10285(7) 0.47507(6) 0.0408(6) Uani 1 d . 1
Si1 Si 0.78430(12) 0.09792(7) 0.38080(5) 0.0412(5) Uani 1 d . 1
Si2 Si 0.65398(11) 0.03286(7) 0.41676(6) 0.0415(5) Uani 1 d . 1
Si3 Si 0.82460(11) 0.00611(7) 0.43581(5) 0.0394(5) Uani 1 d . 1
C1 C 0.7539(3) 0.0574(2) 0.4244(2) 0.030(2) Uani 1 d . 1
C2 C 0.8913(4) 0.1100(3) 0.3805(2) 0.057(2) Uani 1 d . 1
H2A H 0.9037(4) 0.1313(3) 0.3571(2) 0.086 Uiso 1 calc R 1
H2B H 0.9189(4) 0.0778(3) 0.3784(2) 0.086 Uiso 1 calc R 1
H2C H 0.9072(4) 0.1272(3) 0.4057(2) 0.086 Uiso 1 calc R 1
C3 C 0.7390(4) 0.1629(2) 0.3801(2) 0.058(2) Uani 1 d . 1
H3A H 0.7574(4) 0.1818(2) 0.3566(2) 0.087 Uiso 1 calc R 1
H3B H 0.7533(4) 0.1808(2) 0.4053(2) 0.087 Uiso 1 calc R 1
H3C H 0.6826(4) 0.1596(2) 0.3781(2) 0.087 Uiso 1 calc R 1
C4 C 0.7618(5) 0.0699(3) 0.3292(2) 0.058(2) Uani 1 d . 1
H4A H 0.7792(5) 0.0930(3) 0.3079(2) 0.088 Uiso 1 calc R 1
H4B H 0.7059(5) 0.0646(3) 0.3262(2) 0.088 Uiso 1 calc R 1
H4C H 0.7885(5) 0.0374(3) 0.3266(2) 0.088 Uiso 1 calc R 1
C5 C 0.6461(4) -0.0246(2) 0.3827(2) 0.055(2) Uani 1 d . 1
H5A H 0.5919(4) -0.0351(2) 0.3802(2) 0.082 Uiso 1 calc R 1
H5B H 0.6769(4) -0.0522(2) 0.3945(2) 0.082 Uiso 1 calc R 1
H5C H 0.6654(4) -0.0163(2) 0.3556(2) 0.082 Uiso 1 calc R 1
C6 C 0.6065(4) 0.0145(3) 0.4658(2) 0.052(2) Uani 1 d . 1
H6A H 0.5543(4) 0.0019(3) 0.4598(2) 0.078 Uiso 1 calc R 1
H6B H 0.6036(4) 0.0441(3) 0.4837(2) 0.078 Uiso 1 calc R 1
H6C H 0.6370(4) -0.0120(3) 0.4794(2) 0.078 Uiso 1 calc R 1
C7 C 0.5868(4) 0.0809(3) 0.3931(2) 0.057(2) Uani 1 d . 1
H7A H 0.5352(4) 0.0662(3) 0.3897(2) 0.085 Uiso 1 calc R 1
H7B H 0.6061(4) 0.0910(3) 0.3664(2) 0.085 Uiso 1 calc R 1
H7C H 0.5842(4) 0.1107(3) 0.4108(2) 0.085 Uiso 1 calc R 1
C8 C 0.8604(4) -0.0277(2) 0.3896(2) 0.050(2) Uani 1 d . 1
H8A H 0.8972(4) -0.0540(2) 0.3980(2) 0.075 Uiso 1 calc R 1
H8B H 0.8860(4) -0.0035(2) 0.3717(2) 0.075 Uiso 1 calc R 1
H8C H 0.8167(4) -0.0432(2) 0.3749(2) 0.075 Uiso 1 calc R 1
C9 C 0.7843(4) -0.0454(2) 0.4682(2) 0.051(2) Uani 1 d . 1
H9A H 0.8240(4) -0.0712(2) 0.4731(2) 0.077 Uiso 1 calc R 1
H9B H 0.7397(4) -0.0607(2) 0.4541(2) 0.077 Uiso 1 calc R 1
H9C H 0.7681(4) -0.0313(2) 0.4942(2) 0.077 Uiso 1 calc R 1
C10 C 0.9127(4) 0.0290(3) 0.4650(2) 0.052(2) Uani 1 d . 1
H10A H 0.9478(4) 0.0005(3) 0.4701(2) 0.079 Uiso 1 calc R 1
H10B H 0.8971(4) 0.0435(3) 0.4910(2) 0.079 Uiso 1 calc R 1
H10C H 0.9391(4) 0.0548(3) 0.4490(2) 0.079 Uiso 1 calc R 1
Al2 Al 0.7564(2) 0.28996(8) 0.86580(7) 0.0605(7) Uani 1 d . 1
Si4 Si 0.6658(2) 0.24143(15) 0.79221(12) 0.0643(11) Uani 0.809(5) d P 1
Si5 Si 0.7953(2) 0.18042(8) 0.83551(7) 0.0426(10) Uani 0.809(5) d P 1
Si6 Si 0.8372(2) 0.27069(11) 0.78040(9) 0.0563(10) Uani 0.809(5) d P 1
C11 C 0.7611(4) 0.2426(2) 0.8158(2) 0.051(2) Uani 1 d . 1
C12 C 0.5991(5) 0.1967(4) 0.8230(3) 0.122(4) Uani 1 d . 1
H12A H 0.5475(5) 0.1961(4) 0.8103(3) 0.183 Uiso 1 calc R 1
H12B H 0.5955(5) 0.2091(4) 0.8511(3) 0.183 Uiso 1 calc R 1
H12C H 0.6208(5) 0.1625(4) 0.8233(3) 0.183 Uiso 1 calc R 1
C13 C 0.6122(6) 0.3028(3) 0.7925(3) 0.120(4) Uani 1 d . 1
H13A H 0.5615(6) 0.2984(3) 0.7791(3) 0.179 Uiso 1 calc R 1
H13B H 0.6417(6) 0.3284(3) 0.7778(3) 0.179 Uiso 1 calc R 1
H13C H 0.6052(6) 0.3139(3) 0.8207(3) 0.179 Uiso 1 calc R 1
C14 C 0.6608(5) 0.2179(3) 0.7378(2) 0.091(3) Uani 1 d . 1
H14A H 0.6071(5) 0.2187(3) 0.7279(2) 0.137 Uiso 1 calc R 1
H14B H 0.6802(5) 0.1832(3) 0.7368(2) 0.137 Uiso 1 calc R 1
H14C H 0.6924(5) 0.2396(3) 0.7207(2) 0.137 Uiso 1 calc R 1
C15 C 0.7687(5) 0.1257(2) 0.8002(2) 0.064(2) Uani 1 d . 1
H15A H 0.7880(5) 0.0940(2) 0.8121(2) 0.095 Uiso 1 calc R 1
H15B H 0.7919(5) 0.1310(2) 0.7736(2) 0.095 Uiso 1 calc R 1
H15C H 0.7124(5) 0.1238(2) 0.7969(2) 0.095 Uiso 1 calc R 1
C16 C 0.7518(4) 0.1634(3) 0.8861(2) 0.061(2) Uani 1 d . 1
H16A H 0.7716(4) 0.1305(3) 0.8951(2) 0.092 Uiso 1 calc R 1
H16B H 0.6955(4) 0.1618(3) 0.8830(2) 0.092 Uiso 1 calc R 1
H16C H 0.7659(4) 0.1891(3) 0.9064(2) 0.092 Uiso 1 calc R 1
C17 C 0.9039(5) 0.1776(3) 0.8451(2) 0.076(3) Uani 1 d . 1
H17A H 0.9181(5) 0.1440(3) 0.8553(2) 0.114 Uiso 1 calc R 1
H17B H 0.9190(5) 0.2032(3) 0.8653(2) 0.114 Uiso 1 calc R 1
H17C H 0.9305(5) 0.1841(3) 0.8195(2) 0.114 Uiso 1 calc R 1
C18 C 0.7943(7) 0.3249(3) 0.7496(3) 0.135(5) Uani 1 d . 1
H18A H 0.7489(7) 0.3129(3) 0.7341(3) 0.202 Uiso 1 calc R 1
H18B H 0.8329(7) 0.3376(3) 0.7307(3) 0.202 Uiso 1 calc R 1
H18C H 0.7791(7) 0.3520(3) 0.7680(3) 0.202 Uiso 1 calc R 1
C19 C 0.9209(5) 0.2981(3) 0.8076(3) 0.090(3) Uani 1 d . 1
H19A H 0.9031(5) 0.3229(3) 0.8275(3) 0.135 Uiso 1 calc R 1
H19B H 0.9545(5) 0.3149(3) 0.7881(3) 0.135 Uiso 1 calc R 1
H19C H 0.9497(5) 0.2713(3) 0.8218(3) 0.135 Uiso 1 calc R 1
C20 C 0.8732(5) 0.2234(3) 0.7425(2) 0.083(3) Uani 1 d . 1
H20A H 0.8292(5) 0.2084(3) 0.7277(2) 0.125 Uiso 1 calc R 1
H20B H 0.9022(5) 0.1968(3) 0.7569(2) 0.125 Uiso 1 calc R 1
H20C H 0.9070(5) 0.2404(3) 0.7231(2) 0.125 Uiso 1 calc R 1
Li1 Li 0.4989(6) 0.2390(4) 0.5063(3) 0.036(3) Uani 1 d . 1
N1 N 0.5589(3) 0.2599(2) 0.4539(2) 0.0440(15) Uani 1 d . 1
N2 N 0.4311(3) 0.3048(2) 0.4998(2) 0.0417(14) Uani 1 d . 1
N3 N 0.5616(3) 0.2204(2) 0.5601(2) 0.048(2) Uani 1 d . 1
N4 N 0.4411(3) 0.1685(2) 0.5118(2) 0.047(2) Uani 1 d . 1
C21 C 0.5307(4) 0.3121(2) 0.4475(2) 0.053(2) Uani 1 d . 1
H21A H 0.5391(4) 0.3220(2) 0.4188(2) 0.063 Uiso 1 calc R 1
H21B H 0.5612(4) 0.3354(2) 0.4651(2) 0.063 Uiso 1 calc R 1
C22 C 0.4464(4) 0.3177(2) 0.4568(2) 0.047(2) Uani 1 d . 1
H22A H 0.4301(4) 0.3530(2) 0.4514(2) 0.057 Uiso 1 calc R 1
H22B H 0.4156(4) 0.2953(2) 0.4386(2) 0.057 Uiso 1 calc R 1
C23 C 0.5330(5) 0.2283(3) 0.4196(2) 0.065(2) Uani 1 d . 1
H23A H 0.4764(5) 0.2279(3) 0.4182(2) 0.097 Uiso 1 calc R 1
H23B H 0.5523(5) 0.1938(3) 0.4236(2) 0.097 Uiso 1 calc R 1
H23C H 0.5530(5) 0.2421(3) 0.3942(2) 0.097 Uiso 1 calc R 1
C24 C 0.6436(4) 0.2607(3) 0.4561(2) 0.062(2) Uani 1 d . 1
H24A H 0.6607(4) 0.2819(3) 0.4791(2) 0.093 Uiso 1 calc R 1
H24B H 0.6637(4) 0.2744(3) 0.4307(2) 0.093 Uiso 1 calc R 1
H24C H 0.6630(4) 0.2262(3) 0.4601(2) 0.093 Uiso 1 calc R 1
C25 C 0.4616(4) 0.3441(2) 0.5270(2) 0.058(2) Uani 1 d . 1
H25A H 0.5177(4) 0.3462(2) 0.5243(2) 0.087 Uiso 1 calc R 1
H25B H 0.4493(4) 0.3357(2) 0.5552(2) 0.087 Uiso 1 calc R 1
H25C H 0.4382(4) 0.3766(2) 0.5197(2) 0.087 Uiso 1 calc R 1
C26 C 0.3466(4) 0.3024(3) 0.5044(2) 0.059(2) Uani 1 d . 1
H26A H 0.3251(4) 0.2763(3) 0.4863(2) 0.089 Uiso 1 calc R 1
H26B H 0.3238(4) 0.3352(3) 0.4972(2) 0.089 Uiso 1 calc R 1
H26C H 0.3348(4) 0.2942(3) 0.5327(2) 0.089 Uiso 1 calc R 1
C27 C 0.5399(5) 0.1671(3) 0.5668(3) 0.073(3) Uani 1 d . 1
H27A H 0.5472(5) 0.1588(3) 0.5961(3) 0.087 Uiso 1 calc R 1
H27B H 0.5747(5) 0.1450(3) 0.5511(3) 0.087 Uiso 1 calc R 1
C28 C 0.4585(5) 0.1564(3) 0.5543(3) 0.076(3) Uani 1 d . 1
H28A H 0.4477(5) 0.1202(3) 0.5589(3) 0.091 Uiso 1 calc R 1
H28B H 0.4238(5) 0.1762(3) 0.5718(3) 0.091 Uiso 1 calc R 1
C29 C 0.6457(4) 0.2241(3) 0.5597(2) 0.069(2) Uani 1 d . 1
H29A H 0.6654(4) 0.2037(3) 0.5372(2) 0.104 Uiso 1 calc R 1
H29B H 0.6674(4) 0.2117(3) 0.5856(2) 0.104 Uiso 1 calc R 1
H29C H 0.6607(4) 0.2594(3) 0.5558(2) 0.104 Uiso 1 calc R 1
C30 C 0.5342(5) 0.2513(3) 0.5940(2) 0.071(2) Uani 1 d . 1
H30A H 0.4777(5) 0.2494(3) 0.5949(2) 0.106 Uiso 1 calc R 1
H30B H 0.5499(5) 0.2865(3) 0.5900(2) 0.106 Uiso 1 calc R 1
H30C H 0.5566(5) 0.2387(3) 0.6197(2) 0.106 Uiso 1 calc R 1
C31 C 0.3564(4) 0.1682(3) 0.5056(3) 0.070(2) Uani 1 d . 1
H31A H 0.3331(4) 0.1932(3) 0.5237(3) 0.105 Uiso 1 calc R 1
H31B H 0.3363(4) 0.1345(3) 0.5119(3) 0.105 Uiso 1 calc R 1
H31C H 0.3437(4) 0.1766(3) 0.4772(3) 0.105 Uiso 1 calc R 1
C32 C 0.4721(4) 0.1309(3) 0.4845(3) 0.069(2) Uani 1 d . 1
H32A H 0.4593(4) 0.1403(3) 0.4562(3) 0.104 Uiso 1 calc R 1
H32B H 0.4496(4) 0.0979(3) 0.4905(3) 0.104 Uiso 1 calc R 1
H32C H 0.5283(4) 0.1293(3) 0.4882(3) 0.104 Uiso 1 calc R 1
N5 N 0.1351(6) 0.0227(3) 0.3870(3) 0.045(2) Uani 0.748(6) d P 1
N6 N 0.1751(6) -0.0837(3) 0.3691(3) 0.044(2) Uani 0.748(6) d P 1
N7 N 0.3428(6) 0.0029(4) 0.3866(3) 0.045(3) Uani 0.748(6) d P 1
N8 N 0.2664(9) 0.0096(4) 0.3052(3) 0.055(3) Uani 0.748(6) d P 1
C33 C 0.0775(6) -0.0184(4) 0.3847(3) 0.063(3) Uani 0.748(6) d P 1
H33A H 0.0545(6) -0.0197(4) 0.3568(3) 0.075 Uiso 0.748(6) calc PR 1
H33B H 0.0355(6) -0.0112(4) 0.4039(3) 0.075 Uiso 0.748(6) calc PR 1
C34 C 0.1125(6) -0.0681(4) 0.3948(3) 0.059(3) Uani 0.748(6) d P 1
H34A H 0.1318(6) -0.0671(4) 0.4234(3) 0.071 Uiso 0.748(6) calc PR 1
H34B H 0.0714(6) -0.0941(4) 0.3931(3) 0.071 Uiso 0.748(6) calc PR 1
C35 C 0.1023(14) 0.0680(9) 0.3681(6) 0.078(7) Uani 0.748(6) d P 1
H35A H 0.0901(14) 0.0612(9) 0.3393(6) 0.117 Uiso 0.748(6) calc PR 1
H35B H 0.1398(14) 0.0957(9) 0.3702(6) 0.117 Uiso 0.748(6) calc PR 1
H35C H 0.0550(14) 0.0775(9) 0.3821(6) 0.117 Uiso 0.748(6) calc PR 1
C36 C 0.1532(7) 0.0334(5) 0.4304(3) 0.063(3) Uani 0.748(6) d P 1
H36A H 0.1753(7) 0.0031(5) 0.4433(3) 0.095 Uiso 0.748(6) calc PR 1
H36B H 0.1059(7) 0.0430(5) 0.4442(3) 0.095 Uiso 0.748(6) calc PR 1
H36C H 0.1906(7) 0.0611(5) 0.4323(3) 0.095 Uiso 0.748(6) calc PR 1
C37 C 0.2190(7) -0.1241(4) 0.3878(4) 0.066(3) Uani 0.748(6) d P 1
H37A H 0.2610(7) -0.1340(4) 0.3698(4) 0.099 Uiso 0.748(6) calc PR 1
H37B H 0.1852(7) -0.1532(4) 0.3922(4) 0.099 Uiso 0.748(6) calc PR 1
H37C H 0.2408(7) -0.1127(4) 0.4140(4) 0.099 Uiso 0.748(6) calc PR 1
C38 C 0.1462(7) -0.1001(4) 0.3286(4) 0.080(4) Uani 0.748(6) d P 1
H38A H 0.1163(7) -0.0727(4) 0.3159(4) 0.120 Uiso 0.748(6) calc PR 1
H38B H 0.1131(7) -0.1299(4) 0.3317(4) 0.120 Uiso 0.748(6) calc PR 1
H38C H 0.1900(7) -0.1087(4) 0.3115(4) 0.120 Uiso 0.748(6) calc PR 1
C39 C 0.3858(6) 0.0122(5) 0.3493(3) 0.088(4) Uani 0.748(6) d P 1
H39A H 0.4060(6) -0.0204(5) 0.3392(3) 0.105 Uiso 0.748(6) calc PR 1
H39B H 0.4306(6) 0.0341(5) 0.3560(3) 0.105 Uiso 0.748(6) calc PR 1
C40 C 0.3384(6) 0.0367(4) 0.3160(4) 0.073(4) Uani 0.748(6) d P 1
H40A H 0.3251(6) 0.0714(4) 0.3245(4) 0.087 Uiso 0.748(6) calc PR 1
H40B H 0.3702(6) 0.0393(4) 0.2913(4) 0.087 Uiso 0.748(6) calc PR 1
C41 C 0.3800(9) -0.0404(6) 0.4089(5) 0.081(5) Uani 0.748(6) d P 1
H41A H 0.3783(9) -0.0705(6) 0.3916(5) 0.122 Uiso 0.748(6) calc PR 1
H41B H 0.3521(9) -0.0469(6) 0.4340(5) 0.122 Uiso 0.748(6) calc PR 1
H41C H 0.4338(9) -0.0319(6) 0.4156(5) 0.122 Uiso 0.748(6) calc PR 1
C42 C 0.3458(7) 0.0463(5) 0.4121(4) 0.077(4) Uani 0.748(6) d P 1
H42A H 0.3168(7) 0.0397(5) 0.4370(4) 0.115 Uiso 0.748(6) calc PR 1
H42B H 0.3228(7) 0.0752(5) 0.3976(4) 0.115 Uiso 0.748(6) calc PR 1
H42C H 0.3997(7) 0.0539(5) 0.4195(4) 0.115 Uiso 0.748(6) calc PR 1
C43 C 0.2145(12) 0.0453(8) 0.2859(5) 0.088(7) Uani 0.748(6) d P 1
H43A H 0.2040(12) 0.0730(8) 0.3048(5) 0.132 Uiso 0.748(6) calc PR 1
H43B H 0.1659(12) 0.0284(8) 0.2784(5) 0.132 Uiso 0.748(6) calc PR 1
H43C H 0.2382(12) 0.0588(8) 0.2613(5) 0.132 Uiso 0.748(6) calc PR 1
C44 C 0.2843(10) -0.0335(5) 0.2782(4) 0.118(6) Uani 0.748(6) d P 1
H44A H 0.3195(10) -0.0568(5) 0.2925(4) 0.177 Uiso 0.748(6) calc PR 1
H44B H 0.3088(10) -0.0210(5) 0.2535(4) 0.177 Uiso 0.748(6) calc PR 1
H44C H 0.2364(10) -0.0513(5) 0.2706(4) 0.177 Uiso 0.748(6) calc PR 1
C45 C 1.0000 0.0846(4) 0.2500 0.115(6) Uani 1 d S 1
C46 C 1.0000 0.0267(4) 0.2500 0.061(3) Uani 1 d S 1
C47 C 0.9629(4) 0.0003(4) 0.2793(2) 0.068(2) Uani 1 d . 1
H47 H 0.9372(4) 0.0180(4) 0.3002(2) 0.082 Uiso 1 calc R 1
C48 C 0.9618(6) -0.0512(4) 0.2792(3) 0.093(3) Uani 1 d . 1
H48 H 0.9342(6) -0.0687(4) 0.2995(3) 0.111 Uiso 1 calc R 1
C49 C 1.0000 -0.0779(5) 0.2500 0.093(5) Uani 1 d S 1
H49 H 1.0000 -0.1138(5) 0.2500 0.112 Uiso 1 calc SR 1
C50 C 0.5000 0.0794(4) 0.2500 0.131(7) Uani 1 d S 1
C51 C 0.5000 0.0241(8) 0.2500 0.137(7) Uani 1 d S 1
C52 C 0.5339(5) -0.0024(5) 0.2807(3) 0.086(3) Uani 1 d . 1
H52 H 0.5593(5) 0.0154(5) 0.3022(3) 0.104 Uiso 1 calc R 1
C53 C 0.5330(6) -0.0552(5) 0.2818(3) 0.117(4) Uani 1 d . 1
H53 H 0.5552(6) -0.0723(5) 0.3047(3) 0.141 Uiso 1 calc R 1
C54 C 0.5000 -0.0835(5) 0.2500 0.111(5) Uani 1 d S 1
H54 H 0.5000 -0.1194(5) 0.2500 0.133 Uiso 1 calc SR 1
H111 H 0.6818(30) 0.1342(19) 0.4748(15) 0.042(16) Uiso 1 d . 1
H112 H 0.8284(31) 0.2775(19) 0.8967(16) 0.048(17) Uiso 1 d . 1
H113 H 0.7634(31) 0.0697(20) 0.5159(16) 0.049(17) Uiso 1 d . 1
H211 H 0.6829(36) 0.2817(22) 0.8903(18) 0.069(20) Uiso 1 d . 1
H212 H 0.8215(34) 0.1404(21) 0.4753(17) 0.061(19) Uiso 1 d . 1
H213 H 0.7480(42) 0.3469(27) 0.8543(22) 0.105(26) Uiso 1 d . 1
Si41 Si 0.6824(12) 0.2675(6) 0.7771(5) 0.085(6) Uani 0.191(5) d P 2
Si51 Si 0.7178(7) 0.1780(4) 0.8361(3) 0.047(4) Uani 0.191(5) d P 2
Si61 Si 0.8543(9) 0.2398(6) 0.8023(4) 0.076(5) Uani 0.191(5) d P 2
C55 C 0.1851(18) -0.0417(11) 0.2858(9) 0.060(9) Uiso 0.252(6) d P 2
C56 C 0.2191(20) -0.0885(12) 0.3078(10) 0.070(10) Uiso 0.252(6) d P 2
C57 C 0.1224(27) -0.0952(16) 0.3612(15) 0.081(13) Uiso 0.252(6) d P 2
C58 C 0.2596(23) -0.1244(16) 0.3740(12) 0.072(13) Uiso 0.252(6) d P 2
C59 C 0.3026(27) 0.0009(20) 0.2825(17) 0.090(15) Uiso 0.252(6) d P 2
C60 C 0.1845(35) 0.0460(27) 0.2827(22) 0.071(18) Uiso 0.252(6) d P 2
C61 C 0.2221(14) 0.0705(8) 0.4207(7) 0.029(6) Uiso 0.252(6) d P 2
C62 C 0.2953(17) 0.0361(10) 0.4337(8) 0.040(7) Uiso 0.252(6) d P 2
C63 C 0.1189(22) 0.0049(14) 0.4272(12) 0.070(12) Uiso 0.252(6) d P 2
C64 C 0.1013(37) 0.0754(24) 0.3789(18) 0.034(12) Uiso 0.252(6) d P 2
C65 C 0.3924(35) -0.0191(19) 0.4120(19) 0.072(18) Uiso 0.252(6) d P 2
C66 C 0.3708(18) 0.0585(12) 0.3745(10) 0.061(9) Uiso 0.252(6) d P 2
N9 N 0.2080(16) -0.0835(10) 0.3529(8) 0.042(9) Uiso 0.252(6) d P 2
N10 N 0.2360(21) 0.0011(15) 0.2967(12) 0.059(14) Uiso 0.252(6) d P 2
N11 N 0.1638(15) 0.0376(10) 0.3990(10) 0.034(8) Uiso 0.252(6) d P 2
N12 C 0.3276(26) 0.0151(17) 0.3992(14) 0.035(12) Uiso 0.252(6) d P 2

loop_
_atom_type_symbol
_atom_type_description
_atom_type_scat_dispersion_real
_atom_type_scat_dispersion_imag
_atom_type_scat_source
C C 0.0033 0.0016 'International Tables Vol C Tables 4.2.6.8 and 6.1.1.4'
H H 0.0000 0.0000 'International Tables Vol C Tables 4.2.6.8 and 6.1.1.4'
Al Al 0.0645 0.0514 'International Tables Vol C Tables 4.2.6.8 and 6.1.1.4'
N N 0.0061 0.0033 'International Tables Vol C Tables 4.2.6.8 and 6.1.1.4'
Si Si 0.0817 0.0704 'International Tables Vol C Tables 4.2.6.8 and 6.1.1.4'
Li Li -0.0003 0.0001 'International Tables Vol C Tables 4.2.6.8 and 6.1.1.4'

loop_
_geom_angle_atom_site_label_1
_geom_angle_atom_site_label_2
_geom_angle_atom_site_label_3
_geom_angle
_geom_angle_site_symmetry_1
_geom_angle_site_symmetry_3
N8 Li2 N5 119.3(7) . .
N8 Li2 N7 90.4(6) . .
N5 Li2 N7 120.9(6) . .
N9 Li2 N11 124.5(13) . .
N9 Li2 N12 123.9(15) . .
N11 Li2 N12 85.0(14) . .
N8 Li2 N6 118.2(6) . .
N5 Li2 N6 88.9(6) . .
N7 Li2 N6 122.3(6) . .
N9 Li2 N10 90.1(14) . .
N11 Li2 N10 119.6(14) . .
N12 Li2 N10 117.2(16) . .
N9 Li2 C56 32.6(10) . .
N11 Li2 C56 142.3(12) . .
N12 Li2 C56 131.4(14) . .
N10 Li2 C56 57.9(13) . .
N8 Li2 C40 32.0(5) . .
N5 Li2 C40 124.8(6) . .
N7 Li2 C40 59.9(4) . .
N6 Li2 C40 141.2(6) . .
N9 Li2 C55 61.1(10) . .
N11 Li2 C55 122.7(11) . .
N12 Li2 C55 144.6(14) . .
N10 Li2 C55 32.4(11) . .
C56 Li2 C55 32.9(9) . .
N8 Li2 C34 136.8(6) . .
N5 Li2 C34 58.7(4) . .
N7 Li2 C34 129.5(5) . .
N6 Li2 C34 31.1(4) . .
C40 Li2 C34 168.5(5) . .
C1 Al1 H111 110.2(19) . .
C1 Al1 H113 110.6(19) . .
H111 Al1 H113 113.2(27) . .
C1 Al1 H212 111.0(21) . .
H111 Al1 H212 106.1(28) . .
H113 Al1 H212 105.6(28) . .
C1 Si1 C2 113.2(3) . .
C1 Si1 C4 113.9(3) . .
C2 Si1 C4 104.4(3) . .
C1 Si1 C3 114.0(3) . .
C2 Si1 C3 104.8(3) . .
C4 Si1 C3 105.6(3) . .
C1 Si2 C7 112.6(3) . .
C1 Si2 C6 113.3(3) . .
C7 Si2 C6 104.5(3) . .
C1 Si2 C5 114.6(3) . .
C7 Si2 C5 105.3(3) . .
C6 Si2 C5 105.6(3) . .
C1 Si3 C9 113.2(3) . .
C1 Si3 C8 114.3(3) . .
C9 Si3 C8 104.1(3) . .
C1 Si3 C10 113.0(3) . .
C9 Si3 C10 104.7(3) . .
C8 Si3 C10 106.6(3) . .
Si2 C1 Si3 112.2(3) . .
Si2 C1 Si1 111.9(3) . .
Si3 C1 Si1 112.2(3) . .
Si2 C1 Al1 106.8(3) . .
Si3 C1 Al1 106.4(3) . .
Si1 C1 Al1 106.9(3) . .
Si1 C2 H2A 109.5(2) . .
Si1 C2 H2B 109.5(2) . .
H2A C2 H2B 109.5 . .
Si1 C2 H2C 109.5(2) . .
H2A C2 H2C 109.5 . .
H2B C2 H2C 109.5 . .
Si1 C3 H3A 109.5(2) . .
Si1 C3 H3B 109.5(2) . .
H3A C3 H3B 109.5 . .
Si1 C3 H3C 109.5(2) . .
H3A C3 H3C 109.5 . .
H3B C3 H3C 109.5 . .
Si1 C4 H4A 109.5(2) . .
Si1 C4 H4B 109.5(2) . .
H4A C4 H4B 109.5 . .
Si1 C4 H4C 109.5(2) . .
H4A C4 H4C 109.5 . .
H4B C4 H4C 109.5 . .
Si2 C5 H5A 109.5(2) . .
Si2 C5 H5B 109.5(2) . .
H5A C5 H5B 109.5 . .
Si2 C5 H5C 109.5(2) . .
H5A C5 H5C 109.5 . .
H5B C5 H5C 109.5 . .
Si2 C6 H6A 109.5(2) . .
Si2 C6 H6B 109.5(2) . .
H6A C6 H6B 109.5 . .
Si2 C6 H6C 109.5(2) . .
H6A C6 H6C 109.5 . .
H6B C6 H6C 109.5 . .
Si2 C7 H7A 109.5(2) . .
Si2 C7 H7B 109.5(2) . .
H7A C7 H7B 109.5 . .
Si2 C7 H7C 109.5(2) . .
H7A C7 H7C 109.5 . .
H7B C7 H7C 109.5 . .
Si3 C8 H8A 109.5(2) . .
Si3 C8 H8B 109.5(2) . .
H8A C8 H8B 109.5 . .
Si3 C8 H8C 109.5(2) . .
H8A C8 H8C 109.5 . .
H8B C8 H8C 109.5 . .
Si3 C9 H9A 109.5(2) . .
Si3 C9 H9B 109.5(2) . .
H9A C9 H9B 109.5 . .
Si3 C9 H9C 109.5(2) . .
H9A C9 H9C 109.5 . .
H9B C9 H9C 109.5 . .
Si3 C10 H10A 109.5(2) . .
Si3 C10 H10B 109.5(2) . .
H10A C10 H10B 109.5 . .
Si3 C10 H10C 109.5(2) . .
H10A C10 H10C 109.5 . .
H10B C10 H10C 109.5 . .
C11 Al2 H112 109.3(18) . .
C11 Al2 H211 112.0(22) . .
H112 Al2 H211 106.1(29) . .
C11 Al2 H213 113.6(26) . .
H112 Al2 H213 114.4(33) . .
H211 Al2 H213 100.9(34) . .
C11 Si4 C13 115.5(4) . .
C11 Si4 C14 115.7(4) . .
C13 Si4 C14 106.1(4) . .
C11 Si4 C12 109.4(4) . .
C13 Si4 C12 103.0(5) . .
C14 Si4 C12 105.8(4) . .
C11 Si5 C16 112.7(3) . .
C11 Si5 C17 113.5(4) . .
C16 Si5 C17 104.8(4) . .
C11 Si5 C15 113.0(3) . .
C16 Si5 C15 104.8(3) . .
C17 Si5 C15 107.2(4) . .
C19 Si6 C20 108.4(4) . .
C19 Si6 C18 104.8(4) . .
C20 Si6 C18 106.4(4) . .
C19 Si6 C11 113.7(4) . .
C20 Si6 C11 112.5(3) . .
C18 Si6 C11 110.4(4) . .
Si4 C11 Si5 114.5(4) . .
Si4 C11 Si6 112.2(4) . .
Si5 C11 Si6 109.5(4) . .
Si4 C11 Al2 107.5(4) . .
Si5 C11 Al2 106.2(3) . .
Si6 C11 Al2 106.5(3) . .
Si4 C12 H12A 109.5(3) . .
Si4 C12 H12B 109.5(3) . .
H12A C12 H12B 109.5 . .
Si4 C12 H12C 109.5(3) . .
H12A C12 H12C 109.5 . .
H12B C12 H12C 109.5 . .
Si4 C13 H13A 109.5(3) . .
Si4 C13 H13B 109.5(4) . .
H13A C13 H13B 109.5 . .
Si4 C13 H13C 109.5(3) . .
H13A C13 H13C 109.5 . .
H13B C13 H13C 109.5 . .
Si4 C14 H14A 109.5(3) . .
Si4 C14 H14B 109.5(3) . .
H14A C14 H14B 109.5 . .
Si4 C14 H14C 109.5(3) . .
H14A C14 H14C 109.5 . .
H14B C14 H14C 109.5 . .
Si5 C15 H15A 109.5(2) . .
Si5 C15 H15B 109.5(2) . .
H15A C15 H15B 109.5 . .
Si5 C15 H15C 109.5(3) . .
H15A C15 H15C 109.5 . .
H15B C15 H15C 109.5 . .
Si5 C16 H16A 109.5(2) . .
Si5 C16 H16B 109.5(3) . .
H16A C16 H16B 109.5 . .
Si5 C16 H16C 109.5(2) . .
H16A C16 H16C 109.5 . .
H16B C16 H16C 109.5 . .
Si5 C17 H17A 109.5(3) . .
Si5 C17 H17B 109.5(2) . .
H17A C17 H17B 109.5 . .
Si5 C17 H17C 109.5(3) . .
H17A C17 H17C 109.5 . .
H17B C17 H17C 109.5 . .
Si6 C18 H18A 109.5(3) . .
Si6 C18 H18B 109.5(4) . .
H18A C18 H18B 109.5 . .
Si6 C18 H18C 109.5(3) . .
H18A C18 H18C 109.5 . .
H18B C18 H18C 109.5 . .
Si6 C19 H19A 109.5(3) . .
Si6 C19 H19B 109.5(3) . .
H19A C19 H19B 109.5 . .
Si6 C19 H19C 109.5(3) . .
H19A C19 H19C 109.5 . .
H19B C19 H19C 109.5 . .
Si6 C20 H20A 109.5(3) . .
Si6 C20 H20B 109.5(3) . .
H20A C20 H20B 109.5 . .
Si6 C20 H20C 109.5(3) . .
H20A C20 H20C 109.5 . .
H20B C20 H20C 109.5 . .
N1 Li1 N2 89.0(4) . .
N1 Li1 N3 119.4(5) . .
N2 Li1 N3 123.7(5) . .
N1 Li1 N4 122.7(5) . .
N2 Li1 N4 118.2(5) . .
N3 Li1 N4 87.6(4) . .
N1 Li1 C22 59.1(3) . .
N2 Li1 C22 31.5(2) . .
N3 Li1 C22 145.0(5) . .
N4 Li1 C22 123.9(5) . .
C23 N1 C24 109.7(6) . .
C23 N1 C21 109.3(5) . .
C24 N1 C21 108.7(5) . .
C23 N1 Li1 109.2(5) . .
C24 N1 Li1 118.2(5) . .
C21 N1 Li1 101.3(5) . .
C25 N2 C26 108.3(5) . .
C25 N2 C22 110.4(5) . .
C26 N2 C22 107.8(5) . .
C25 N2 Li1 109.3(5) . .
C26 N2 Li1 120.3(5) . .
C22 N2 Li1 100.2(5) . .
C29 N3 C30 108.0(6) . .
C29 N3 C27 108.9(6) . .
C30 N3 C27 109.5(6) . .
C29 N3 Li1 118.1(5) . .
C30 N3 Li1 109.4(5) . .
C27 N3 Li1 102.6(5) . .
C32 N4 C28 111.7(6) . .
C32 N4 C31 106.9(6) . .
C28 N4 C31 108.5(6) . .
C32 N4 Li1 111.6(5) . .
C28 N4 Li1 100.6(5) . .
C31 N4 Li1 117.4(5) . .
N1 C21 C22 112.4(6) . .
N1 C21 H21A 109.1(4) . .
C22 C21 H21A 109.1(4) . .
N1 C21 H21B 109.1(4) . .
C22 C21 H21B 109.1(4) . .
H21A C21 H21B 107.9 . .
N2 C22 C21 111.4(6) . .
N2 C22 Li1 48.2(3) . .
C21 C22 Li1 74.8(4) . .
N2 C22 H22A 109.4(3) . .
C21 C22 H22A 109.4(4) . .
Li1 C22 H22A 154.0(2) . .
N2 C22 H22B 109.4(3) . .
C21 C22 H22B 109.4(4) . .
Li1 C22 H22B 94.0(2) . .
H22A C22 H22B 108.0 . .
N1 C23 H23A 109.5(4) . .
N1 C23 H23B 109.5(4) . .
H23A C23 H23B 109.5 . .
N1 C23 H23C 109.5(4) . .
H23A C23 H23C 109.5 . .
H23B C23 H23C 109.5 . .
N1 C24 H24A 109.5(4) . .
N1 C24 H24B 109.5(4) . .
H24A C24 H24B 109.5 . .
N1 C24 H24C 109.5(4) . .
H24A C24 H24C 109.5 . .
H24B C24 H24C 109.5 . .
N2 C25 H25A 109.5(4) . .
N2 C25 H25B 109.5(4) . .
H25A C25 H25B 109.5 . .
N2 C25 H25C 109.5(3) . .
H25A C25 H25C 109.5 . .
H25B C25 H25C 109.5 . .
N2 C26 H26A 109.5(4) . .
N2 C26 H26B 109.5(3) . .
H26A C26 H26B 109.5 . .
N2 C26 H26C 109.5(4) . .
H26A C26 H26C 109.5 . .
H26B C26 H26C 109.5 . .
N3 C27 C28 112.5(6) . .
N3 C27 H27A 109.1(4) . .
C28 C27 H27A 109.1(5) . .
N3 C27 H27B 109.1(4) . .
C28 C27 H27B 109.1(5) . .
H27A C27 H27B 107.8 . .
N4 C28 C27 113.6(7) . .
N4 C28 H28A 108.8(4) . .
C27 C28 H28A 108.8(4) . .
N4 C28 H28B 108.8(4) . .
C27 C28 H28B 108.8(5) . .
H28A C28 H28B 107.7 . .
N3 C29 H29A 109.5(4) . .
N3 C29 H29B 109.5(4) . .
H29A C29 H29B 109.5 . .
N3 C29 H29C 109.5(4) . .
H29A C29 H29C 109.5 . .
H29B C29 H29C 109.5 . .
N3 C30 H30A 109.5(4) . .
N3 C30 H30B 109.5(4) . .
H30A C30 H30B 109.5 . .
N3 C30 H30C 109.5(4) . .
H30A C30 H30C 109.5 . .
H30B C30 H30C 109.5 . .
N4 C31 H31A 109.5(4) . .
N4 C31 H31B 109.5(4) . .
H31A C31 H31B 109.5 . .
N4 C31 H31C 109.5(4) . .
H31A C31 H31C 109.5 . .
H31B C31 H31C 109.5 . .
N4 C32 H32A 109.5(4) . .
N4 C32 H32B 109.5(4) . .
H32A C32 H32B 109.5 . .
N4 C32 H32C 109.5(4) . .
H32A C32 H32C 109.5 . .
H32B C32 H32C 109.5 . .
C35 N5 C36 108.9(11) . .
C35 N5 C33 109.1(12) . .
C36 N5 C33 108.6(9) . .
C35 N5 Li2 120.3(10) . .
C36 N5 Li2 107.5(7) . .
C33 N5 Li2 101.8(7) . .
C37 N6 C34 111.1(9) . .
C37 N6 C38 109.3(8) . .
C34 N6 C38 111.3(10) . .
C37 N6 Li2 117.7(8) . .
C34 N6 Li2 98.6(6) . .
C38 N6 Li2 108.4(7) . .
C42 N7 C39 110.1(10) . .
C42 N7 C41 108.6(10) . .
C39 N7 C41 108.4(11) . .
C42 N7 Li2 112.9(9) . .
C39 N7 Li2 101.3(7) . .
C41 N7 Li2 115.2(9) . .
C43 N8 C44 112.2(12) . .
C43 N8 C40 107.6(13) . .
C44 N8 C40 109.4(13) . .
C43 N8 Li2 112.7(11) . .
C44 N8 Li2 114.0(9) . .
C40 N8 Li2 100.2(7) . .
N5 C33 C34 111.7(8) . .
N5 C33 Li2 46.8(5) . .
C34 C33 Li2 74.2(6) . .
N5 C33 H33A 109.3(5) . .
C34 C33 H33A 109.3(6) . .
Li2 C33 H33A 97.4(3) . .
N5 C33 H33B 109.3(5) . .
C34 C33 H33B 109.3(6) . .
Li2 C33 H33B 150.8(3) . .
H33A C33 H33B 107.9 . .
N6 C34 C33 115.5(8) . .
N6 C34 Li2 50.3(5) . .
C33 C34 Li2 74.8(6) . .
N6 C34 H34A 108.4(5) . .
C33 C34 H34A 108.4(6) . .
Li2 C34 H34A 96.2(3) . .
N6 C34 H34B 108.4(5) . .
C33 C34 H34B 108.4(5) . .
Li2 C34 H34B 153.2(3) . .
H34A C34 H34B 107.5 . .
N5 C35 H35A 109.5(9) . .
N5 C35 H35B 109.5(10) . .
H35A C35 H35B 109.5 . .
N5 C35 H35C 109.5(9) . .
H35A C35 H35C 109.5 . .
H35B C35 H35C 109.5 . .
N5 C36 H36A 109.5(6) . .
N5 C36 H36B 109.5(6) . .
H36A C36 H36B 109.5 . .
N5 C36 H36C 109.5(8) . .
H36A C36 H36C 109.5 . .
H36B C36 H36C 109.5 . .
N6 C37 H37A 109.5(7) . .
N6 C37 H37B 109.5(6) . .
H37A C37 H37B 109.5 . .
N6 C37 H37C 109.5(6) . .
H37A C37 H37C 109.5 . .
H37B C37 H37C 109.5 . .
N6 C38 H38A 109.5(6) . .
N6 C38 H38B 109.5(6) . .
H38A C38 H38B 109.5 . .
N6 C38 H38C 109.5(7) . .
H38A C38 H38C 109.5 . .
H38B C38 H38C 109.5 . .
N7 C39 C40 113.6(10) . .
N7 C39 H39A 108.8(7) . .
C40 C39 H39A 108.8(7) . .
N7 C39 H39B 108.8(6) . .
C40 C39 H39B 108.8(6) . .
H39A C39 H39B 107.7 . .
N8 C40 C39 114.3(9) . .
N8 C40 Li2 47.8(5) . .
C39 C40 Li2 76.1(6) . .
N8 C40 H40A 108.7(7) . .
C39 C40 H40A 108.7(7) . .
Li2 C40 H40A 96.4(3) . .
N8 C40 H40B 108.7(6) . .
C39 C40 H40B 108.7(6) . .
Li2 C40 H40B 151.8(3) . .
H40A C40 H40B 107.6 . .
N7 C41 H41A 109.5(8) . .
N7 C41 H41B 109.5(8) . .
H41A C41 H41B 109.5 . .
N7 C41 H41C 109.5(8) . .
H41A C41 H41C 109.5 . .
H41B C41 H41C 109.5 . .
N7 C42 H42A 109.5(7) . .
N7 C42 H42B 109.5(6) . .
H42A C42 H42B 109.5 . .
N7 C42 H42C 109.5(7) . .
H42A C42 H42C 109.5 . .
H42B C42 H42C 109.5 . .
N8 C43 H43A 109.5(9) . .
N8 C43 H43B 109.5(10) . .
H43A C43 H43B 109.5 . .
N8 C43 H43C 109.5(10) . .
H43A C43 H43C 109.5 . .
H43B C43 H43C 109.5 . .
N8 C44 H44A 109.5(8) . .
N8 C44 H44B 109.5(8) . .
H44A C44 H44B 109.5 . .
N8 C44 H44C 109.5(10) . .
H44A C44 H44C 109.5 . .
H44B C44 H44C 109.5 . .
C47 C46 C47 118.1(12) 6_756 .
C47 C46 C45 121.0(6) 6_756 .
C47 C46 C45 121.0(6) . .
C46 C47 C48 121.3(9) . .
C46 C47 H47 119.4(6) . .
C48 C47 H47 119.4(6) . .
C47 C48 C49 120.7(11) . .
C47 C48 H48 119.6(6) . .
C49 C48 H48 119.6(7) . .
C48 C49 C48 117.9(14) . 6_756
C48 C49 H49 121.1(7) . .
C48 C49 H49 121.1(7) 6_756 .
C52 C51 C52 117.4(19) 6_656 .
C52 C51 C50 121.3(9) 6_656 .
C52 C51 C50 121.3(9) . .
C51 C52 C53 122.3(13) . .
C51 C52 H52 118.9(9) . .
C53 C52 H52 118.9(6) . .
C54 C53 C52 121.3(11) . .
C54 C53 H53 119.4(7) . .
C52 C53 H53 119.4(6) . .
C53 C54 C53 115.3(14) . 6_656
C53 C54 H54 122.3(7) . .
C53 C54 H54 122.3(7) 6_656 .
N10 C55 C56 106.5(27) . .
N10 C55 Li2 52.6(19) . .
C56 C55 Li2 72.8(16) . .
N9 C56 C55 109.5(25) . .
N9 C56 Li2 45.1(14) . .
C55 C56 Li2 74.4(17) . .
N11 C61 C62 108.3(19) . .
N12 C62 C61 109.8(25) . .
C56 N9 C57 107.4(27) . .
C56 N9 C58 107.0(25) . .
C57 N9 C58 109.0(27) . .
C56 N9 Li2 102.3(19) . .
C57 N9 Li2 111.1(23) . .
C58 N9 Li2 119.2(22) . .
C59 N10 C55 117.2(43) . .
C59 N10 C60 114.9(45) . .
C55 N10 C60 100.4(33) . .
C59 N10 Li2 114.9(36) . .
C55 N10 Li2 95.0(23) . .
C60 N10 Li2 112.1(34) . .
C63 N11 C61 113.3(31) . .
C63 N11 C64 105.1(30) . .
C61 N11 C64 105.8(27) . .
C63 N11 Li2 107.0(20) . .
C61 N11 Li2 104.5(17) . .
C64 N11 Li2 121.5(26) . .
C62 N12 C65 109.1(40) . .
C62 N12 C66 108.9(37) . .
C65 N12 C66 102.8(34) . .
C62 N12 Li2 105.4(27) . .
C65 N12 Li2 121.8(33) . .
C66 N12 Li2 108.4(27) . .

loop_
_geom_bond_atom_site_label_1
_geom_bond_atom_site_label_2
_geom_bond_distance
_geom_bond_site_symmetry_2
Li2 N9 1.97(3) .
Li2 N8 2.064(15) .
Li2 N5 2.071(14) .
Li2 N7 2.107(15) .
Li2 N11 2.13(3) .
Li2 N12 2.16(5) .
Li2 N6 2.157(14) .
Li2 N10 2.19(4) .
Li2 C56 2.72(3) .
Li2 C40 2.741(15) .
Li2 C55 2.74(3) .
Li2 C34 2.772(15) .
Al1 C1 2.052(6) .
Al1 H111 1.48(5) .
Al1 H113 1.61(5) .
Al1 H212 1.55(6) .
Si1 C1 1.871(6) .
Si1 C2 1.881(7) .
Si1 C4 1.882(6) .
Si1 C3 1.890(7) .
Si2 C1 1.860(6) .
Si2 C7 1.881(7) .
Si2 C6 1.884(7) .
Si2 C5 1.891(6) .
Si3 C1 1.862(6) .
Si3 C9 1.872(7) .
Si3 C8 1.877(6) .
Si3 C10 1.884(7) .
C2 H2A 0.98 .
C2 H2B 0.98 .
C2 H2C 0.98 .
C3 H3A 0.98 .
C3 H3B 0.98 .
C3 H3C 0.98 .
C4 H4A 0.98 .
C4 H4B 0.98 .
C4 H4C 0.98 .
C5 H5A 0.98 .
C5 H5B 0.98 .
C5 H5C 0.98 .
C6 H6A 0.98 .
C6 H6B 0.98 .
C6 H6C 0.98 .
C7 H7A 0.98 .
C7 H7B 0.98 .
C7 H7C 0.98 .
C8 H8A 0.98 .
C8 H8B 0.98 .
C8 H8C 0.98 .
C9 H9A 0.98 .
C9 H9B 0.98 .
C9 H9C 0.98 .
C10 H10A 0.98 .
C10 H10B 0.98 .
C10 H10C 0.98 .
Al2 C11 2.066(7) .
Al2 H112 1.63(5) .
Al2 H211 1.53(6) .
Al2 H213 1.56(7) .
Si4 C11 1.810(8) .
Si4 C13 1.872(8) .
Si4 C14 1.889(8) .
Si4 C12 1.950(11) .
Si5 C11 1.860(7) .
Si5 C16 1.890(7) .
Si5 C17 1.901(8) .
Si5 C15 1.906(7) .
Si6 C19 1.837(9) .
Si6 C20 1.881(8) .
Si6 C18 1.897(9) .
Si6 C11 1.923(8) .
C12 H12A 0.98 .
C12 H12B 0.98 .
C12 H12C 0.98 .
C13 H13A 0.98 .
C13 H13B 0.98 .
C13 H13C 0.98 .
C14 H14A 0.98 .
C14 H14B 0.98 .
C14 H14C 0.98 .
C15 H15A 0.98 .
C15 H15B 0.98 .
C15 H15C 0.98 .
C16 H16A 0.98 .
C16 H16B 0.98 .
C16 H16C 0.98 .
C17 H17A 0.98 .
C17 H17B 0.98 .
C17 H17C 0.98 .
C18 H18A 0.98 .
C18 H18B 0.98 .
C18 H18C 0.98 .
C19 H19A 0.98 .
C19 H19B 0.98 .
C19 H19C 0.98 .
C20 H20A 0.98 .
C20 H20B 0.98 .
C20 H20C 0.98 .
Li1 N1 2.102(12) .
Li1 N2 2.109(11) .
Li1 N3 2.112(12) .
Li1 N4 2.129(11) .
Li1 C22 2.783(12) .
N1 C23 1.463(8) .
N1 C24 1.468(8) .
N1 C21 1.478(8) .
N2 C25 1.462(8) .
N2 C26 1.475(8) .
N2 C22 1.479(8) .
N3 C29 1.460(8) .
N3 C30 1.467(9) .
N3 C27 1.477(8) .
N4 C32 1.449(8) .
N4 C28 1.454(9) .
N4 C31 1.476(8) .
C21 C22 1.505(9) .
C21 H21A 0.99 .
C21 H21B 0.99 .
C22 H22A 0.99 .
C22 H22B 0.99 .
C23 H23A 0.98 .
C23 H23B 0.98 .
C23 H23C 0.98 .
C24 H24A 0.98 .
C24 H24B 0.98 .
C24 H24C 0.98 .
C25 H25A 0.98 .
C25 H25B 0.98 .
C25 H25C 0.98 .
C26 H26A 0.98 .
C26 H26B 0.98 .
C26 H26C 0.98 .
C27 C28 1.487(10) .
C27 H27A 0.99 .
C27 H27B 0.99 .
C28 H28A 0.99 .
C28 H28B 0.99 .
C29 H29A 0.98 .
C29 H29B 0.98 .
C29 H29C 0.98 .
C30 H30A 0.98 .
C30 H30B 0.98 .
C30 H30C 0.98 .
C31 H31A 0.98 .
C31 H31B 0.98 .
C31 H31C 0.98 .
C32 H32A 0.98 .
C32 H32B 0.98 .
C32 H32C 0.98 .
N5 C35 1.46(2) .
N5 C36 1.478(13) .
N5 C33 1.477(13) .
N6 C37 1.441(12) .
N6 C34 1.446(14) .
N6 C38 1.475(14) .
N7 C42 1.42(2) .
N7 C39 1.464(14) .
N7 C41 1.50(2) .
N8 C43 1.44(2) .
N8 C44 1.48(2) .
N8 C40 1.48(2) .
C33 C34 1.484(13) .
C33 H33A 0.99 .
C33 H33B 0.99 .
C34 H34A 0.99 .
C34 H34B 0.99 .
C35 H35A 0.98 .
C35 H35B 0.98 .
C35 H35C 0.98 .
C36 H36A 0.98 .
C36 H36B 0.98 .
C36 H36C 0.98 .
C37 H37A 0.98 .
C37 H37B 0.98 .
C37 H37C 0.98 .
C38 H38A 0.98 .
C38 H38B 0.98 .
C38 H38C 0.98 .
C39 C40 1.501(14) .
C39 H39A 0.99 .
C39 H39B 0.99 .
C40 H40A 0.99 .
C40 H40B 0.99 .
C41 H41A 0.98 .
C41 H41B 0.98 .
C41 H41C 0.98 .
C42 H42A 0.98 .
C42 H42B 0.98 .
C42 H42C 0.98 .
C43 H43A 0.98 .
C43 H43B 0.98 .
C43 H43C 0.98 .
C44 H44A 0.98 .
C44 H44B 0.98 .
C44 H44C 0.98 .
C45 C46 1.53(2) .
C46 C47 1.361(10) 6_756
C46 C47 1.361(10) .
C47 C48 1.362(12) .
C47 H47 0.95 .
C48 C49 1.371(12) .
C48 H48 0.95 .
C49 C48 1.371(12) 6_756
C49 H49 0.95 .
C50 C51 1.46(2) .
C51 C52 1.352(12) 6_656
C51 C52 1.352(12) .
C52 C53 1.399(13) .
C52 H52 0.95 .
C53 C54 1.397(11) .
C53 H53 0.95 .
C54 C53 1.397(11) 6_656
C54 H54 0.95 .
C55 N10 1.47(4) .
C55 C56 1.54(4) .
C56 N9 1.50(4) .
C57 N9 1.54(5) .
C58 N9 1.56(5) .
C59 N10 1.25(6) .
C60 N10 1.55(9) .
C61 N11 1.50(4) .
C61 C62 1.61(3) .
C62 N12 1.39(5) .
C63 N11 1.50(5) .
C64 N11 1.61(8) .
C65 N12 1.49(8) .
C66 N12 1.60(6) .
